data_7251146
loop_
_publ_author_name
'Halder, Tapas'
'Hore, Ratul'
'Das, Susanta'
'Sett, Subhadip'
'Maity, Joykrishna'

_publ_section_title
;
 Acid-catalysed rearrangement of acyl groups: synthesis of &#x3b2;-d-gluco
 aminocyclopentitols and carbanucleoside derivatives.
;
_journal_issue 48
_journal_name_full 'RSC advances'
_journal_page_first 40390
_journal_page_last 40399
_journal_paper_doi 10.1039/d5ra05811b
_journal_volume 15
_journal_year 2025
_chemical_absolute_configuration rmad
_chemical_formula_moiety 'C20 H21 N O5, 0.667(H2 O)'
_chemical_formula_sum 'C20 H22.33 N O5.67'
_chemical_formula_weight 367.39
_space_group_crystal_system monoclinic
_space_group_IT_number 4
_space_group_name_Hall 'P 2yb'
_space_group_name_H-M_alt 'P 1 21 1'
_atom_sites_solution_hydrogens mixed
_atom_sites_solution_primary iterative
_audit_creation_date 2025-04-02
_audit_creation_method
;
Olex2 1.5
(compiled 2025.03.04 svn.red2d20d0 for OlexSys, GUI svn.r7188)
;
_audit_update_record
;
2025-04-03 deposited with the CCDC.	2025-10-07 downloaded from the CCDC.
;
_cell_angle_alpha 90
_cell_angle_beta 98.955(3)
_cell_angle_gamma 90
_cell_formula_units_Z 6
_cell_length_a 17.9551(12)
_cell_length_b 7.5298(5)
_cell_length_c 20.8678(14)
_cell_measurement_reflns_used 9926
_cell_measurement_temperature 295.00
_cell_measurement_theta_max 21.42
_cell_measurement_theta_min 2.30
_cell_volume 2786.9(3)
_computing_cell_refinement 'SAINT V8.40B (?, 2016)'
_computing_data_reduction 'SAINT V8.40B (?, 2016)'
_computing_molecular_graphics 'Olex2 1.5 (Dolomanov et al., 2009)'
_computing_publication_material 'Olex2 1.5 (Dolomanov et al., 2009)'
_computing_structure_refinement 'XL  (Sheldrick, 2008)'
_computing_structure_solution 'olex2.solve 1.5 (Bourhis et al., 2015)'
_diffrn_ambient_temperature 295.00
_diffrn_detector 'Bruker APEX2 area detector'
_diffrn_detector_area_resol_mean 7.9
_diffrn_detector_type 'CCD area detector'
_diffrn_measured_fraction_theta_full 0.999
_diffrn_measured_fraction_theta_max 0.999
_diffrn_measurement_device 'three-circle diffractometer'
_diffrn_measurement_device_type 'Bruker SMART APEX2 area detector'
_diffrn_measurement_method '\w and \f scans'
_diffrn_radiation_monochromator 'mirror optics'
_diffrn_radiation_probe x-ray
_diffrn_radiation_type MoK\a
_diffrn_radiation_wavelength 0.71073
_diffrn_reflns_av_R_equivalents 0.0841
_diffrn_reflns_av_unetI/netI 0.0937
_diffrn_reflns_Laue_measured_fraction_full 0.999
_diffrn_reflns_Laue_measured_fraction_max 0.999
_diffrn_reflns_limit_h_max 21
_diffrn_reflns_limit_h_min -21
_diffrn_reflns_limit_k_max 9
_diffrn_reflns_limit_k_min -9
_diffrn_reflns_limit_l_max 25
_diffrn_reflns_limit_l_min -25
_diffrn_reflns_number 43624
_diffrn_reflns_point_group_measured_fraction_full 0.999
_diffrn_reflns_point_group_measured_fraction_max 0.999
_diffrn_reflns_theta_full 25.242
_diffrn_reflns_theta_max 25.500
_diffrn_reflns_theta_min 1.393
_diffrn_source 'microfocus sealed X-ray tube'
_diffrn_source_current 20.0
_diffrn_source_power 1.0
_diffrn_source_type 'Incoatec I\ms'
_diffrn_source_voltage 50.0
_diffrn_standards_number 0
_exptl_absorpt_coefficient_mu 0.096
_exptl_absorpt_correction_T_max 0.7454
_exptl_absorpt_correction_T_min 0.5788
_exptl_absorpt_correction_type none
_exptl_absorpt_process_details
;
SADABS-2016/2 (Bruker,2016/2) was used for absorption correction.
wR2(int) was 0.0994 before and 0.0733 after correction.
The Ratio of minimum to maximum transmission is 0.7765.
The \l/2 correction factor is Not present.
;
_exptl_crystal_colour colourless
_exptl_crystal_colour_primary colourless
_exptl_crystal_density_diffrn 1.313
_exptl_crystal_description block
_exptl_crystal_F_000 1168
_exptl_crystal_size_max 0.06
_exptl_crystal_size_mid 0.05
_exptl_crystal_size_min 0.02
_refine_diff_density_max 0.316
_refine_diff_density_min -0.262
_refine_diff_density_rms 0.060
_refine_ls_abs_structure_details
;
 Flack x determined using 2059 quotients [(I+)-(I-)]/[(I+)+(I-)]
 (Parsons, Flack and Wagner, Acta Cryst. B69 (2013) 249-259).
;
_refine_ls_abs_structure_Flack 0.8(6)
_refine_ls_extinction_method none
_refine_ls_goodness_of_fit_ref 1.132
_refine_ls_hydrogen_treatment constr
_refine_ls_matrix_type full
_refine_ls_number_parameters 727
_refine_ls_number_reflns 10353
_refine_ls_number_restraints 1
_refine_ls_restrained_S_all 1.132
_refine_ls_R_factor_all 0.1392
_refine_ls_R_factor_gt 0.0820
_refine_ls_shift/su_max 0.000
_refine_ls_shift/su_mean 0.000
_refine_ls_structure_factor_coef Fsqd
_refine_ls_weighting_details 'w=1/[\s^2^(Fo^2^)+(0.0416P)^2^+3.1191P] where P=(Fo^2^+2Fc^2^)/3'
_refine_ls_weighting_scheme calc
_refine_ls_wR_factor_gt 0.1582
_refine_ls_wR_factor_ref 0.1756
_reflns_Friedel_coverage 0.849
_reflns_Friedel_fraction_full 0.999
_reflns_Friedel_fraction_max 0.999
_reflns_number_gt 6521
_reflns_number_total 10353
_reflns_threshold_expression 'I > 2\s(I)'
_cod_data_source_file d5ra05811b2.cif
_cod_data_source_block 16b
_cod_database_code 7251146
_shelx_shelxl_version_number 2019/1
_shelx_space_group_comment
;
The symmetry employed for this shelxl refinement is uniquely defined
by the following loop, which should always be used as a source of
symmetry information in preference to the above space-group names.
They are only intended as comments.
;
_shelx_estimated_absorpt_t_max 0.998
_shelx_estimated_absorpt_t_min 0.994
_olex2_refinement_description
;
1. Fixed Uiso
 At 1.2 times of:
  All C(H) groups, All C(H,H) groups
 At 1.5 times of:
  All O(H) groups, All O(H,H) groups
2.a Free rotating group:
 O17(H17A,H17B,O16,H16A,H16B)
2.b Ternary CH refined with riding coordinates:
 C42(H42), C43(H43), C22(H22), C25(H25), C2(H2), C3(H3), C44(H44), C41(H41),
 C45(H45), C21(H21), C24(H24), C1(H1), C23(H23), C4(H4A), C5(H5A)
2.c Secondary CH2 refined with riding coordinates:
 C27(H27A,H27B), C46(H46A,H46B), C47(H47A,H47B), C26(H26A,H26B), C7(H7A,H7B),
 C6(H6A,H6B)
2.d Aromatic/amide H refined with riding coordinates:
 C20(H20), C60(H60), C16(H16), C56(H56), C36(H36), C19(H19), C29(H29), C9(H9A),
  C40(H40), C58(H58), C59(H59), C17(H17), C33(H33), C13(H13), C57(H57),
 C49(H49), C18(H18), C53(H53), C37(H37), C30(H30), C32(H32), C39(H39), C38(H38),
  C10(H10A), C11(H11), C52(H52), C31(H31), C12(H12), C51(H51), C50(H50)
2.e Idealised tetrahedral OH refined as rotating group:
 O9(H9), O14(H14), O5(H5), O4(H4), O15(H15), O10(H10)
;
_olex2_submission_special_instructions 'No special instructions were received'

loop_
_space_group_symop_operation_xyz
'x, y, z'
'-x, y+1/2, -z'

loop_
_atom_site_label
_atom_site_type_symbol
_atom_site_fract_x
_atom_site_fract_y
_atom_site_fract_z
_atom_site_U_iso_or_equiv
_atom_site_adp_type
_atom_site_occupancy
_atom_site_site_symmetry_order
_atom_site_calc_flag
_atom_site_refinement_flags_posn
_atom_site_refinement_flags_adp
_atom_site_refinement_flags_occupancy
_atom_site_disorder_assembly
_atom_site_disorder_group
O7 O 0.5387(3) 0.4221(7) 0.7218(2) 0.0377(12) Uani 1 1 d . . . . .
O12 O 0.8715(3) 0.3789(6) 0.7176(2) 0.0366(12) Uani 1 1 d . . . . .
O2 O 0.7802(3) 0.9436(6) 0.2652(2) 0.0369(12) Uani 1 1 d . . . . .
O11 O 0.8271(3) -0.1066(6) 0.6219(3) 0.0477(14) Uani 1 1 d . . . . .
O1 O 0.8077(3) 0.4720(6) 0.3725(3) 0.0529(16) Uani 1 1 d . . . . .
O9 O 0.5708(3) 0.5839(7) 0.5881(3) 0.0468(14) Uani 1 1 d . . . . .
H9 H 0.599417 0.504207 0.580782 0.070 Uiso 1 1 calc R U . . .
O14 O 0.8302(3) 0.5388(6) 0.5777(3) 0.0487(15) Uani 1 1 d . . . . .
H14 H 0.830817 0.635187 0.596078 0.073 Uiso 1 1 calc R U . . .
O5 O 0.9181(3) 0.9443(7) 0.4822(3) 0.0557(16) Uani 1 1 d . . . . .
H5 H 0.938434 0.871119 0.508291 0.084 Uiso 1 1 calc R U . . .
O6 O 0.4152(3) 0.0333(7) 0.5791(2) 0.0483(14) Uani 1 1 d . . . . .
O3 O 0.6646(3) 1.0412(8) 0.2772(3) 0.0586(16) Uani 1 1 d . . . . .
O4 O 0.7802(3) 1.1063(6) 0.4078(3) 0.0492(15) Uani 1 1 d . . . . .
H4 H 0.784062 1.206152 0.392991 0.074 Uiso 1 1 calc R U . . .
O15 O 0.6758(3) 0.3587(7) 0.5372(3) 0.0539(16) Uani 1 1 d . . . . .
H15 H 0.658394 0.303757 0.504341 0.081 Uiso 1 1 calc R U . . .
O10 O 0.4173(3) 0.5508(8) 0.5046(2) 0.0545(15) Uani 1 1 d . . . . .
H10 H 0.425403 0.522184 0.468354 0.082 Uiso 1 1 calc R U . . .
N3 N 0.8306(3) -0.0288(7) 0.6863(3) 0.0386(16) Uani 1 1 d . . . . .
N2 N 0.4434(3) 0.0720(7) 0.6476(3) 0.0359(15) Uani 1 1 d . . . . .
N1 N 0.8176(4) 0.5458(8) 0.3094(3) 0.0457(17) Uani 1 1 d . . . . .
O13 O 0.9873(3) 0.4236(10) 0.6924(3) 0.0709(19) Uani 1 1 d . . . . .
O8 O 0.6624(3) 0.4076(10) 0.7148(3) 0.0702(18) Uani 1 1 d . . . . .
C54 C 0.9440(4) 0.4258(10) 0.7306(4) 0.0383(19) Uani 1 1 d . . . . .
C14 C 0.7121(4) 1.0088(9) 0.2430(4) 0.0326(17) Uani 1 1 d . . . . .
C42 C 0.8435(4) 0.2927(9) 0.6568(3) 0.0297(17) Uani 1 1 d . . . . .
H42 H 0.884837 0.247714 0.635736 0.036 Uiso 1 1 calc R U . . .
C43 C 0.7910(4) 0.4119(9) 0.6114(3) 0.0315(17) Uani 1 1 d . . . . .
H43 H 0.756735 0.474142 0.636057 0.038 Uiso 1 1 calc R U . . .
C34 C 0.6107(4) 0.4348(10) 0.7444(4) 0.0395(19) Uani 1 1 d . . . . .
C15 C 0.7001(4) 1.0301(9) 0.1710(3) 0.0336(18) Uani 1 1 d . . . . .
C22 C 0.5168(4) 0.3607(9) 0.6555(3) 0.0320(17) Uani 1 1 d . . . . .
H22 H 0.553788 0.275315 0.644138 0.038 Uiso 1 1 calc R U . . .
C20 C 0.7474(5) 0.9604(10) 0.1322(4) 0.045(2) Uani 1 1 d . . . . .
H20 H 0.790768 0.900673 0.150876 0.054 Uiso 1 1 calc R U . . .
C25 C 0.3935(4) 0.3349(9) 0.5871(3) 0.0353(19) Uani 1 1 d . . . . .
H25 H 0.354122 0.418601 0.595093 0.042 Uiso 1 1 calc R U . . .
C28 C 0.4270(4) 0.0059(10) 0.7587(4) 0.041(2) Uani 1 1 d . . . . .
C35 C 0.6229(4) 0.4882(10) 0.8156(4) 0.041(2) Uani 1 1 d . . . . .
C2 C 0.7947(4) 0.8663(9) 0.3294(3) 0.0328(17) Uani 1 1 d . . . . .
H2 H 0.748100 0.815550 0.340507 0.039 Uiso 1 1 calc R U . . .
C3 C 0.8308(4) 0.9914(9) 0.3839(3) 0.0344(18) Uani 1 1 d . . . . .
H3 H 0.871395 1.060018 0.369292 0.041 Uiso 1 1 calc R U . . .
C44 C 0.7467(4) 0.2813(9) 0.5651(3) 0.0354(19) Uani 1 1 d . . . . .
H44 H 0.775702 0.245720 0.531151 0.042 Uiso 1 1 calc R U . . .
C27 C 0.3959(4) -0.0173(9) 0.6877(4) 0.042(2) Uani 1 1 d . . . . .
H27A H 0.392997 -0.142744 0.677123 0.051 Uiso 1 1 calc R U . . .
H27B H 0.345273 0.031432 0.678975 0.051 Uiso 1 1 calc R U . . .
C46 C 0.7549(5) -0.0610(10) 0.5842(4) 0.043(2) Uani 1 1 d . . . . .
H46A H 0.717040 -0.148065 0.590777 0.052 Uiso 1 1 calc R U . . .
H46B H 0.758618 -0.056519 0.538325 0.052 Uiso 1 1 calc R U . . .
C55 C 0.9643(4) 0.4793(9) 0.8002(3) 0.0362(18) Uani 1 1 d . . . . .
C41 C 0.7919(4) 0.1440(9) 0.6713(3) 0.0314(17) Uani 1 1 d . . . . .
H41 H 0.765647 0.178772 0.707165 0.038 Uiso 1 1 calc R U . . .
C8 C 0.8678(5) 0.4803(9) 0.2101(4) 0.041(2) Uani 1 1 d . . . . .
C60 C 0.9183(5) 0.4456(11) 0.8460(4) 0.049(2) Uani 1 1 d . . . . .
H60 H 0.872194 0.389112 0.833712 0.059 Uiso 1 1 calc R U . . .
C16 C 0.6352(4) 1.1232(11) 0.1430(4) 0.047(2) Uani 1 1 d . . . . .
H16 H 0.602109 1.170373 0.168669 0.057 Uiso 1 1 calc R U . . .
C45 C 0.7343(4) 0.1223(8) 0.6084(3) 0.0335(18) Uani 1 1 d . . . . .
H45 H 0.682666 0.122145 0.618194 0.040 Uiso 1 1 calc R U . . .
C56 C 1.0335(5) 0.5668(11) 0.8199(5) 0.054(2) Uani 1 1 d . . . . .
H56 H 1.065583 0.588832 0.789911 0.065 Uiso 1 1 calc R U . . .
C21 C 0.4395(4) 0.2727(9) 0.6510(4) 0.0315(18) Uani 1 1 d . . . . .
H21 H 0.414903 0.309204 0.687641 0.038 Uiso 1 1 calc R U . . .
C36 C 0.5683(5) 0.4669(12) 0.8536(4) 0.054(2) Uani 1 1 d . . . . .
H36 H 0.521200 0.422367 0.835993 0.065 Uiso 1 1 calc R U . . .
C47 C 0.7879(5) -0.1408(10) 0.7251(4) 0.045(2) Uani 1 1 d . . . . .
H47A H 0.806743 -0.261649 0.725939 0.054 Uiso 1 1 calc R U . . .
H47B H 0.735125 -0.142209 0.705837 0.054 Uiso 1 1 calc R U . . .
C19 C 0.7317(5) 0.9774(12) 0.0659(4) 0.059(3) Uani 1 1 d . . . . .
H19 H 0.763353 0.925375 0.039985 0.071 Uiso 1 1 calc R U . . .
C24 C 0.4504(4) 0.4253(10) 0.5504(3) 0.0401(19) Uani 1 1 d . . . . .
H24 H 0.476990 0.335162 0.528716 0.048 Uiso 1 1 calc R U . . .
C1 C 0.8538(4) 0.7198(8) 0.3286(4) 0.0349(19) Uani 1 1 d . . . . .
H1 H 0.889238 0.751951 0.299264 0.042 Uiso 1 1 calc R U . . .
C23 C 0.5048(4) 0.5096(9) 0.6052(4) 0.0382(19) Uani 1 1 d . . . . .
H23 H 0.477527 0.605223 0.623422 0.046 Uiso 1 1 calc R U . . .
C29 C 0.3863(5) 0.0912(11) 0.8000(4) 0.052(2) Uani 1 1 d . . . . .
H29 H 0.338495 0.134489 0.784222 0.062 Uiso 1 1 calc R U . . .
C4 C 0.8639(4) 0.8573(9) 0.4352(3) 0.0364(18) Uani 1 1 d . . . . .
H4A H 0.823334 0.810953 0.456857 0.044 Uiso 1 1 calc R U . . .
C5 C 0.8950(5) 0.7071(9) 0.3988(4) 0.039(2) Uani 1 1 d . . . . .
H5A H 0.949563 0.719188 0.400456 0.047 Uiso 1 1 calc R U . . .
C26 C 0.3590(5) 0.1650(10) 0.5573(4) 0.045(2) Uani 1 1 d . . . . .
H26A H 0.311889 0.138625 0.572498 0.054 Uiso 1 1 calc R U . . .
H26B H 0.350010 0.172579 0.510282 0.054 Uiso 1 1 calc R U . . .
C9 C 0.8031(5) 0.4463(11) 0.1653(5) 0.056(2) Uani 1 1 d . . . . .
H9A H 0.762134 0.390712 0.179090 0.067 Uiso 1 1 calc R U . . .
C40 C 0.6940(5) 0.5561(12) 0.8420(5) 0.058(2) Uani 1 1 d . . . . .
H40 H 0.731594 0.568566 0.816264 0.069 Uiso 1 1 calc R U . . .
C58 C 1.0073(6) 0.5833(14) 0.9278(5) 0.071(3) Uani 1 1 d . . . . .
H58 H 1.021173 0.618795 0.970640 0.085 Uiso 1 1 calc R U . . .
C59 C 0.9397(6) 0.4944(13) 0.9096(4) 0.066(3) Uani 1 1 d . . . . .
H59 H 0.909025 0.467965 0.940309 0.079 Uiso 1 1 calc R U . . .
C17 C 0.6217(5) 1.1428(13) 0.0764(5) 0.060(3) Uani 1 1 d . . . . .
H17 H 0.579500 1.205647 0.057116 0.072 Uiso 1 1 calc R U . . .
C33 C 0.4977(5) -0.0609(12) 0.7833(5) 0.059(2) Uani 1 1 d . . . . .
H33 H 0.526056 -0.119058 0.756072 0.071 Uiso 1 1 calc R U . . .
C13 C 0.9279(5) 0.5615(11) 0.1878(4) 0.053(2) Uani 1 1 d . . . . .
H13 H 0.972117 0.585394 0.216075 0.063 Uiso 1 1 calc R U . . .
C7 C 0.8694(5) 0.4301(11) 0.2801(4) 0.056(2) Uani 1 1 d . . . . .
H7A H 0.854347 0.307005 0.282974 0.068 Uiso 1 1 calc R U . . .
H7B H 0.920238 0.442787 0.303434 0.068 Uiso 1 1 calc R U . . .
C57 C 1.0538(6) 0.6196(13) 0.8833(5) 0.070(3) Uani 1 1 d . . . . .
H57 H 1.098943 0.679660 0.895868 0.084 Uiso 1 1 calc R U . . .
C49 C 0.8632(5) -0.0871(12) 0.8352(4) 0.059(2) Uani 1 1 d . . . . .
H49 H 0.902863 -0.147536 0.821189 0.070 Uiso 1 1 calc R U . . .
C18 C 0.6697(6) 1.0707(14) 0.0380(4) 0.065(3) Uani 1 1 d . . . . .
H18 H 0.660068 1.085412 -0.006761 0.078 Uiso 1 1 calc R U . . .
C53 C 0.7364(5) 0.0230(12) 0.8142(4) 0.054(2) Uani 1 1 d . . . . .
H53 H 0.690549 0.036019 0.787002 0.065 Uiso 1 1 calc R U . . .
C37 C 0.5834(6) 0.5123(15) 0.9187(5) 0.072(3) Uani 1 1 d . . . . .
H37 H 0.546823 0.497160 0.945199 0.087 Uiso 1 1 calc R U . . .
C48 C 0.7959(5) -0.0684(10) 0.7939(4) 0.046(2) Uani 1 1 d . . . . .
C30 C 0.4159(6) 0.1136(13) 0.8652(5) 0.065(3) Uani 1 1 d . . . . .
H30 H 0.388418 0.173844 0.892589 0.078 Uiso 1 1 calc R U . . .
C32 C 0.5260(5) -0.0408(13) 0.8485(5) 0.069(3) Uani 1 1 d . . . . .
H32 H 0.573079 -0.087137 0.865137 0.082 Uiso 1 1 calc R U . . .
C39 C 0.7075(7) 0.6045(14) 0.9072(5) 0.079(3) Uani 1 1 d . . . . .
H39 H 0.753554 0.653312 0.925284 0.095 Uiso 1 1 calc R U . . .
C6 C 0.8744(5) 0.5187(10) 0.4183(4) 0.054(2) Uani 1 1 d . . . . .
H6A H 0.915306 0.436548 0.415107 0.065 Uiso 1 1 calc R U . . .
H6B H 0.863625 0.517010 0.462458 0.065 Uiso 1 1 calc R U . . .
C38 C 0.6529(7) 0.5798(15) 0.9437(5) 0.076(3) Uani 1 1 d . . . . .
H38 H 0.662533 0.609408 0.987459 0.091 Uiso 1 1 calc R U . . .
C10 C 0.7989(7) 0.4941(14) 0.1006(5) 0.076(3) Uani 1 1 d . . . . .
H10A H 0.755471 0.471262 0.071265 0.091 Uiso 1 1 calc R U . . .
C11 C 0.8603(8) 0.5763(15) 0.0802(5) 0.080(3) Uani 1 1 d . . . . .
H11 H 0.858461 0.609649 0.037063 0.097 Uiso 1 1 calc R U . . .
C52 C 0.7477(6) 0.0941(13) 0.8762(5) 0.068(3) Uani 1 1 d . . . . .
H52 H 0.708942 0.157987 0.890222 0.082 Uiso 1 1 calc R U . . .
C31 C 0.4850(7) 0.0471(15) 0.8885(5) 0.077(3) Uani 1 1 d . . . . .
H31 H 0.504611 0.061355 0.932162 0.092 Uiso 1 1 calc R U . . .
C12 C 0.9217(6) 0.6065(13) 0.1231(6) 0.071(3) Uani 1 1 d . . . . .
H12 H 0.962633 0.660963 0.108804 0.085 Uiso 1 1 calc R U . . .
C51 C 0.8133(8) 0.0732(15) 0.9168(5) 0.078(3) Uani 1 1 d . . . . .
H51 H 0.818427 0.120557 0.958439 0.094 Uiso 1 1 calc R U . . .
C50 C 0.8726(6) -0.0166(14) 0.8978(5) 0.071(3) Uani 1 1 d . . . . .
H50 H 0.917894 -0.030233 0.925886 0.085 Uiso 1 1 calc R U . . .
O17 O 0.0163(3) 0.1805(8) 0.4363(3) 0.0712(19) Uani 1 1 d G . . . .
H17A H 0.037793 0.101539 0.416539 0.107 Uiso 1 1 d G U . . .
H17B H -0.015689 0.123429 0.454322 0.107 Uiso 1 1 d G U . . .
O16 O 0.5808(3) 0.9303(8) 0.6250(4) 0.092(2) Uani 1 1 d G . . . .
H16A H 0.596098 0.880847 0.661268 0.138 Uiso 1 1 d G U . . .
H16B H 0.536790 0.967284 0.628111 0.138 Uiso 1 1 d G U . . .

loop_
_atom_site_aniso_label
_atom_site_aniso_U_11
_atom_site_aniso_U_22
_atom_site_aniso_U_33
_atom_site_aniso_U_23
_atom_site_aniso_U_13
_atom_site_aniso_U_12
O7 0.026(3) 0.046(3) 0.042(3) -0.006(3) 0.008(2) -0.001(3)
O12 0.031(3) 0.042(3) 0.038(3) -0.010(3) 0.009(2) -0.005(2)
O2 0.038(3) 0.034(3) 0.040(3) 0.005(2) 0.010(2) 0.006(3)
O11 0.070(4) 0.024(3) 0.050(3) 0.000(3) 0.012(3) 0.011(3)
O1 0.084(4) 0.026(3) 0.055(4) 0.011(3) 0.030(3) -0.004(3)
O9 0.049(3) 0.030(3) 0.068(4) 0.008(3) 0.028(3) 0.001(3)
O14 0.077(4) 0.021(3) 0.055(4) 0.001(3) 0.034(3) -0.004(3)
O5 0.072(4) 0.043(3) 0.046(4) 0.008(3) -0.010(3) -0.013(3)
O6 0.070(4) 0.028(3) 0.048(4) -0.009(3) 0.011(3) 0.004(3)
O3 0.061(4) 0.061(4) 0.060(4) 0.014(3) 0.027(3) 0.023(3)
O4 0.054(4) 0.027(3) 0.070(4) -0.003(3) 0.021(3) 0.006(3)
O15 0.068(4) 0.030(3) 0.055(4) 0.000(3) -0.019(3) 0.010(3)
O10 0.072(4) 0.045(3) 0.045(3) 0.015(3) 0.007(3) 0.009(3)
N3 0.048(4) 0.027(3) 0.043(4) 0.004(3) 0.014(3) 0.006(3)
N2 0.048(4) 0.022(3) 0.040(4) -0.006(3) 0.015(3) 0.000(3)
N1 0.068(5) 0.029(3) 0.045(4) 0.004(3) 0.021(4) 0.002(3)
O13 0.039(3) 0.112(6) 0.066(4) -0.017(4) 0.021(3) -0.015(4)
O8 0.044(4) 0.091(5) 0.078(4) -0.010(4) 0.018(3) -0.008(4)
C54 0.024(4) 0.027(4) 0.064(6) 0.002(4) 0.009(4) 0.000(4)
C14 0.040(5) 0.020(4) 0.038(5) 0.003(3) 0.007(4) 0.002(3)
C42 0.034(4) 0.021(3) 0.035(5) -0.003(3) 0.012(4) 0.003(3)
C43 0.044(4) 0.014(3) 0.037(4) 0.001(3) 0.011(4) 0.002(3)
C34 0.038(5) 0.024(4) 0.058(5) 0.002(4) 0.013(4) -0.004(4)
C15 0.042(5) 0.025(4) 0.034(4) 0.001(3) 0.006(4) -0.003(4)
C22 0.032(4) 0.030(4) 0.035(5) -0.002(4) 0.012(3) -0.004(3)
C20 0.064(6) 0.038(5) 0.037(5) 0.006(4) 0.016(4) 0.009(4)
C25 0.049(5) 0.028(4) 0.029(4) -0.002(3) 0.006(4) 0.011(4)
C28 0.036(5) 0.031(4) 0.060(6) 0.009(4) 0.020(4) -0.002(4)
C35 0.034(5) 0.030(4) 0.054(5) 0.001(4) -0.007(4) -0.009(4)
C2 0.041(4) 0.026(4) 0.033(4) 0.008(4) 0.013(4) -0.007(3)
C3 0.041(5) 0.024(4) 0.040(5) 0.003(3) 0.014(4) -0.002(3)
C44 0.058(5) 0.021(4) 0.026(4) -0.001(3) 0.003(4) 0.011(4)
C27 0.045(5) 0.026(4) 0.059(6) 0.009(4) 0.016(4) -0.008(4)
C46 0.063(5) 0.026(4) 0.039(5) -0.008(4) 0.001(4) 0.008(4)
C55 0.041(5) 0.030(4) 0.034(5) 0.002(4) -0.006(4) -0.002(4)
C41 0.034(4) 0.022(4) 0.040(5) -0.001(3) 0.014(4) 0.004(3)
C8 0.050(5) 0.022(4) 0.051(5) -0.012(4) 0.013(4) 0.009(4)
C60 0.054(5) 0.049(5) 0.042(5) 0.002(4) -0.002(4) -0.005(5)
C16 0.042(5) 0.052(5) 0.046(6) -0.005(4) 0.001(4) 0.007(4)
C45 0.040(5) 0.020(4) 0.040(5) -0.006(3) 0.004(4) 0.003(3)
C56 0.044(5) 0.040(5) 0.075(7) 0.007(5) -0.001(5) -0.005(4)
C21 0.034(4) 0.026(4) 0.037(5) -0.004(3) 0.012(4) 0.000(3)
C36 0.043(5) 0.067(6) 0.053(6) -0.001(5) 0.006(4) -0.014(5)
C47 0.058(6) 0.027(4) 0.051(5) 0.015(4) 0.010(4) -0.001(4)
C19 0.064(6) 0.069(6) 0.050(6) -0.006(5) 0.024(5) 0.005(5)
C24 0.054(5) 0.028(4) 0.041(5) -0.003(4) 0.015(4) 0.002(4)
C1 0.041(5) 0.021(4) 0.047(5) -0.002(3) 0.020(4) -0.003(3)
C23 0.046(5) 0.024(4) 0.050(5) -0.005(4) 0.024(4) -0.005(3)
C29 0.048(5) 0.052(5) 0.060(6) 0.023(5) 0.020(5) 0.004(4)
C4 0.040(5) 0.029(4) 0.039(5) 0.006(4) 0.003(4) -0.003(4)
C5 0.048(5) 0.030(4) 0.043(5) 0.012(4) 0.017(4) 0.007(4)
C26 0.052(5) 0.040(5) 0.043(5) -0.011(4) 0.008(4) 0.000(4)
C9 0.061(6) 0.036(5) 0.072(7) 0.001(5) 0.015(5) 0.011(5)
C40 0.049(6) 0.050(5) 0.070(7) 0.019(5) 0.000(5) -0.006(5)
C58 0.089(8) 0.061(6) 0.049(6) -0.013(5) -0.033(6) 0.009(6)
C59 0.097(8) 0.064(6) 0.034(5) -0.007(5) 0.002(5) 0.010(6)
C17 0.044(6) 0.076(7) 0.057(6) 0.006(5) -0.002(5) 0.011(5)
C33 0.050(6) 0.061(6) 0.069(7) 0.015(5) 0.016(5) 0.010(5)
C13 0.069(6) 0.034(5) 0.058(6) -0.002(4) 0.021(5) -0.007(4)
C7 0.091(7) 0.028(4) 0.053(5) -0.002(4) 0.020(5) 0.014(5)
C57 0.071(7) 0.060(6) 0.068(7) 0.002(6) -0.021(6) -0.015(5)
C49 0.068(6) 0.053(6) 0.055(6) 0.006(5) 0.009(5) -0.006(5)
C18 0.073(7) 0.088(7) 0.036(5) 0.002(5) 0.014(5) 0.001(6)
C53 0.066(6) 0.063(6) 0.041(5) 0.027(5) 0.031(5) 0.016(5)
C37 0.070(7) 0.096(8) 0.051(6) -0.005(6) 0.006(5) 0.010(6)
C48 0.056(5) 0.031(4) 0.052(5) 0.017(4) 0.010(5) -0.005(4)
C30 0.083(8) 0.060(6) 0.057(7) 0.007(5) 0.024(6) -0.001(6)
C32 0.050(6) 0.068(7) 0.088(8) 0.023(6) 0.008(6) -0.001(5)
C39 0.081(8) 0.069(7) 0.073(8) 0.000(6) -0.030(7) -0.013(6)
C6 0.077(7) 0.032(5) 0.053(6) 0.008(4) 0.013(5) 0.015(5)
C38 0.081(8) 0.077(8) 0.062(7) 0.001(6) -0.012(7) 0.016(7)
C10 0.095(9) 0.061(7) 0.067(8) -0.007(6) -0.005(6) 0.018(6)
C11 0.123(11) 0.061(7) 0.059(7) -0.002(6) 0.020(8) 0.025(7)
C52 0.083(8) 0.073(7) 0.060(7) 0.026(6) 0.048(6) 0.007(6)
C31 0.104(9) 0.072(7) 0.049(6) 0.005(6) -0.004(7) -0.021(7)
C12 0.083(8) 0.056(6) 0.084(8) -0.006(6) 0.048(7) -0.008(6)
C51 0.125(10) 0.061(7) 0.052(7) 0.006(5) 0.022(7) -0.019(7)
C50 0.080(7) 0.070(7) 0.061(7) 0.003(6) 0.004(6) -0.005(6)
O17 0.052(4) 0.061(4) 0.103(5) -0.024(4) 0.020(4) -0.010(3)
O16 0.068(4) 0.052(4) 0.165(7) -0.017(5) 0.047(5) -0.013(4)

loop_
_atom_type_symbol
_atom_type_description
_atom_type_scat_dispersion_real
_atom_type_scat_dispersion_imag
_atom_type_scat_source
C C 0.0033 0.0016 'International Tables Vol C Tables 4.2.6.8 and 6.1.1.4'
H H 0.0000 0.0000 'International Tables Vol C Tables 4.2.6.8 and 6.1.1.4'
N N 0.0061 0.0033 'International Tables Vol C Tables 4.2.6.8 and 6.1.1.4'
O O 0.0106 0.0060 'International Tables Vol C Tables 4.2.6.8 and 6.1.1.4'

loop_
_geom_angle_atom_site_label_1
_geom_angle_atom_site_label_2
_geom_angle_atom_site_label_3
_geom_angle
_geom_angle_site_symmetry_1
_geom_angle_site_symmetry_3
_geom_angle_publ_flag
C34 O7 C22 118.2(5) . . ?
C54 O12 C42 119.4(5) . . ?
C14 O2 C2 119.6(5) . . ?
C46 O11 N3 108.1(5) . . ?
C6 O1 N1 107.3(5) . . ?
C23 O9 H9 109.5 . . ?
C43 O14 H14 109.5 . . ?
C4 O5 H5 109.5 . . ?
C26 O6 N2 106.9(5) . . ?
C3 O4 H4 109.5 . . ?
C44 O15 H15 109.5 . . ?
C24 O10 H10 109.5 . . ?
O11 N3 C41 101.9(5) . . ?
O11 N3 C47 109.1(5) . . ?
C47 N3 C41 110.7(5) . . ?
O6 N2 C21 103.5(5) . . ?
C27 N2 O6 109.0(5) . . ?
C27 N2 C21 113.5(5) . . ?
O1 N1 C1 101.5(5) . . ?
O1 N1 C7 108.8(5) . . ?
C7 N1 C1 110.8(6) . . ?
O12 C54 C55 110.4(6) . . ?
O13 C54 O12 125.2(7) . . ?
O13 C54 C55 124.4(7) . . ?
O2 C14 C15 111.9(6) . . ?
O3 C14 O2 123.9(7) . . ?
O3 C14 C15 124.2(7) . . ?
O12 C42 H42 111.4 . . ?
O12 C42 C43 112.3(5) . . ?
O12 C42 C41 107.2(6) . . ?
C43 C42 H42 111.4 . . ?
C41 C42 H42 111.4 . . ?
C41 C42 C43 102.9(6) . . ?
O14 C43 C42 113.3(6) . . ?
O14 C43 H43 109.6 . . ?
O14 C43 C44 111.6(5) . . ?
C42 C43 H43 109.6 . . ?
C44 C43 C42 103.1(5) . . ?
C44 C43 H43 109.6 . . ?
O7 C34 C35 110.8(6) . . ?
O8 C34 O7 126.6(7) . . ?
O8 C34 C35 122.6(7) . . ?
C20 C15 C14 123.2(7) . . ?
C20 C15 C16 119.8(7) . . ?
C16 C15 C14 117.0(7) . . ?
O7 C22 H22 110.1 . . ?
O7 C22 C21 107.7(5) . . ?
O7 C22 C23 114.2(6) . . ?
C21 C22 H22 110.1 . . ?
C21 C22 C23 104.3(6) . . ?
C23 C22 H22 110.1 . . ?
C15 C20 H20 119.6 . . ?
C15 C20 C19 120.7(8) . . ?
C19 C20 H20 119.6 . . ?
C21 C25 H25 110.8 . . ?
C21 C25 C24 105.1(6) . . ?
C24 C25 H25 110.8 . . ?
C26 C25 H25 110.8 . . ?
C26 C25 C21 103.4(6) . . ?
C26 C25 C24 115.6(6) . . ?
C29 C28 C27 121.1(7) . . ?
C29 C28 C33 118.9(8) . . ?
C33 C28 C27 120.0(7) . . ?
C36 C35 C34 122.0(7) . . ?
C36 C35 C40 120.4(8) . . ?
C40 C35 C34 117.6(7) . . ?
O2 C2 H2 109.9 . . ?
O2 C2 C3 115.6(6) . . ?
O2 C2 C1 107.8(6) . . ?
C3 C2 H2 109.9 . . ?
C1 C2 H2 109.9 . . ?
C1 C2 C3 103.6(6) . . ?
O4 C3 C2 114.8(6) . . ?
O4 C3 H3 109.9 . . ?
O4 C3 C4 111.3(6) . . ?
C2 C3 H3 109.9 . . ?
C4 C3 C2 100.8(5) . . ?
C4 C3 H3 109.9 . . ?
O15 C44 C43 109.8(5) . . ?
O15 C44 H44 110.7 . . ?
O15 C44 C45 110.7(6) . . ?
C43 C44 H44 110.7 . . ?
C43 C44 C45 103.9(5) . . ?
C45 C44 H44 110.7 . . ?
N2 C27 C28 110.6(6) . . ?
N2 C27 H27A 109.5 . . ?
N2 C27 H27B 109.5 . . ?
C28 C27 H27A 109.5 . . ?
C28 C27 H27B 109.5 . . ?
H27A C27 H27B 108.1 . . ?
O11 C46 H46A 110.5 . . ?
O11 C46 H46B 110.5 . . ?
O11 C46 C45 106.0(6) . . ?
H46A C46 H46B 108.7 . . ?
C45 C46 H46A 110.5 . . ?
C45 C46 H46B 110.5 . . ?
C60 C55 C54 122.8(7) . . ?
C60 C55 C56 118.5(7) . . ?
C56 C55 C54 118.7(7) . . ?
N3 C41 C42 114.2(6) . . ?
N3 C41 H41 109.7 . . ?
N3 C41 C45 108.4(5) . . ?
C42 C41 H41 109.7 . . ?
C42 C41 C45 104.9(6) . . ?
C45 C41 H41 109.7 . . ?
C9 C8 C7 119.4(8) . . ?
C13 C8 C9 117.9(8) . . ?
C13 C8 C7 122.7(8) . . ?
C55 C60 H60 119.6 . . ?
C59 C60 C55 120.8(8) . . ?
C59 C60 H60 119.6 . . ?
C15 C16 H16 120.8 . . ?
C17 C16 C15 118.4(8) . . ?
C17 C16 H16 120.8 . . ?
C44 C45 C41 106.1(6) . . ?
C44 C45 H45 110.6 . . ?
C46 C45 C44 116.3(6) . . ?
C46 C45 C41 102.2(6) . . ?
C46 C45 H45 110.6 . . ?
C41 C45 H45 110.6 . . ?
C55 C56 H56 119.8 . . ?
C57 C56 C55 120.4(9) . . ?
C57 C56 H56 119.8 . . ?
N2 C21 C22 112.8(6) . . ?
N2 C21 C25 106.7(6) . . ?
N2 C21 H21 110.3 . . ?
C22 C21 C25 106.4(6) . . ?
C22 C21 H21 110.3 . . ?
C25 C21 H21 110.3 . . ?
C35 C36 H36 120.3 . . ?
C35 C36 C37 119.4(9) . . ?
C37 C36 H36 120.3 . . ?
N3 C47 H47A 109.8 . . ?
N3 C47 H47B 109.8 . . ?
N3 C47 C48 109.5(6) . . ?
H47A C47 H47B 108.2 . . ?
C48 C47 H47A 109.8 . . ?
C48 C47 H47B 109.8 . . ?
C20 C19 H19 119.9 . . ?
C18 C19 C20 120.2(8) . . ?
C18 C19 H19 119.9 . . ?
O10 C24 C25 113.2(6) . . ?
O10 C24 H24 109.6 . . ?
O10 C24 C23 112.6(6) . . ?
C25 C24 H24 109.6 . . ?
C23 C24 C25 102.2(6) . . ?
C23 C24 H24 109.6 . . ?
N1 C1 C2 111.3(6) . . ?
N1 C1 H1 110.3 . . ?
N1 C1 C5 109.0(6) . . ?
C2 C1 H1 110.3 . . ?
C2 C1 C5 105.4(6) . . ?
C5 C1 H1 110.3 . . ?
O9 C23 C22 115.6(6) . . ?
O9 C23 C24 116.3(6) . . ?
O9 C23 H23 107.3 . . ?
C22 C23 H23 107.3 . . ?
C24 C23 C22 102.4(5) . . ?
C24 C23 H23 107.3 . . ?
C28 C29 H29 119.6 . . ?
C28 C29 C30 120.7(9) . . ?
C30 C29 H29 119.6 . . ?
O5 C4 C3 109.1(6) . . ?
O5 C4 H4A 108.8 . . ?
O5 C4 C5 115.0(6) . . ?
C3 C4 H4A 108.8 . . ?
C5 C4 C3 106.1(6) . . ?
C5 C4 H4A 108.8 . . ?
C1 C5 H5A 110.9 . . ?
C4 C5 C1 105.7(6) . . ?
C4 C5 H5A 110.9 . . ?
C4 C5 C6 115.8(6) . . ?
C6 C5 C1 102.1(6) . . ?
C6 C5 H5A 110.9 . . ?
O6 C26 C25 103.4(6) . . ?
O6 C26 H26A 111.1 . . ?
O6 C26 H26B 111.1 . . ?
C25 C26 H26A 111.1 . . ?
C25 C26 H26B 111.1 . . ?
H26A C26 H26B 109.1 . . ?
C8 C9 H9A 119.4 . . ?
C10 C9 C8 121.1(9) . . ?
C10 C9 H9A 119.4 . . ?
C35 C40 H40 120.4 . . ?
C39 C40 C35 119.1(9) . . ?
C39 C40 H40 120.4 . . ?
C59 C58 H58 119.6 . . ?
C57 C58 H58 119.6 . . ?
C57 C58 C59 120.7(9) . . ?
C60 C59 C58 119.8(9) . . ?
C60 C59 H59 120.1 . . ?
C58 C59 H59 120.1 . . ?
C16 C17 H17 119.5 . . ?
C18 C17 C16 121.1(8) . . ?
C18 C17 H17 119.5 . . ?
C28 C33 H33 120.0 . . ?
C32 C33 C28 119.9(9) . . ?
C32 C33 H33 120.0 . . ?
C8 C13 H13 120.3 . . ?
C12 C13 C8 119.3(9) . . ?
C12 C13 H13 120.3 . . ?
N1 C7 C8 109.6(6) . . ?
N1 C7 H7A 109.7 . . ?
N1 C7 H7B 109.7 . . ?
C8 C7 H7A 109.7 . . ?
C8 C7 H7B 109.7 . . ?
H7A C7 H7B 108.2 . . ?
C56 C57 H57 120.1 . . ?
C58 C57 C56 119.7(9) . . ?
C58 C57 H57 120.1 . . ?
C48 C49 H49 119.5 . . ?
C48 C49 C50 120.9(9) . . ?
C50 C49 H49 119.5 . . ?
C19 C18 C17 119.8(8) . . ?
C19 C18 H18 120.1 . . ?
C17 C18 H18 120.1 . . ?
C48 C53 H53 121.0 . . ?
C52 C53 H53 121.0 . . ?
C52 C53 C48 117.9(9) . . ?
C36 C37 H37 120.2 . . ?
C38 C37 C36 119.5(10) . . ?
C38 C37 H37 120.2 . . ?
C49 C48 C47 119.9(8) . . ?
C49 C48 C53 120.0(8) . . ?
C53 C48 C47 120.0(8) . . ?
C29 C30 H30 120.2 . . ?
C31 C30 C29 119.7(9) . . ?
C31 C30 H30 120.2 . . ?
C33 C32 H32 119.9 . . ?
C31 C32 C33 120.2(10) . . ?
C31 C32 H32 119.9 . . ?
C40 C39 H39 120.5 . . ?
C38 C39 C40 119.1(10) . . ?
C38 C39 H39 120.5 . . ?
O1 C6 C5 104.8(6) . . ?
O1 C6 H6A 110.8 . . ?
O1 C6 H6B 110.8 . . ?
C5 C6 H6A 110.8 . . ?
C5 C6 H6B 110.8 . . ?
H6A C6 H6B 108.9 . . ?
C37 C38 H38 118.8 . . ?
C39 C38 C37 122.4(10) . . ?
C39 C38 H38 118.8 . . ?
C9 C10 H10A 120.4 . . ?
C11 C10 C9 119.3(10) . . ?
C11 C10 H10A 120.4 . . ?
C10 C11 H11 120.5 . . ?
C12 C11 C10 119.0(11) . . ?
C12 C11 H11 120.5 . . ?
C53 C52 H52 119.1 . . ?
C51 C52 C53 121.9(10) . . ?
C51 C52 H52 119.1 . . ?
C30 C31 C32 120.6(10) . . ?
C30 C31 H31 119.7 . . ?
C32 C31 H31 119.7 . . ?
C13 C12 H12 118.3 . . ?
C11 C12 C13 123.4(10) . . ?
C11 C12 H12 118.3 . . ?
C52 C51 H51 119.4 . . ?
C52 C51 C50 121.2(10) . . ?
C50 C51 H51 119.4 . . ?
C49 C50 H50 120.9 . . ?
C51 C50 C49 118.1(10) . . ?
C51 C50 H50 120.9 . . ?
H17A O17 H17B 104.5 . . ?
H16A O16 H16B 104.5 . . ?

loop_
_geom_bond_atom_site_label_1
_geom_bond_atom_site_label_2
_geom_bond_distance
_geom_bond_site_symmetry_2
_geom_bond_publ_flag
O7 C34 1.309(8) . ?
O7 C22 1.455(8) . ?
O12 C54 1.335(8) . ?
O12 C42 1.445(8) . ?
O2 C14 1.332(8) . ?
O2 C2 1.445(8) . ?
O11 N3 1.460(7) . ?
O11 C46 1.449(9) . ?
O1 N1 1.466(7) . ?
O1 C6 1.454(10) . ?
O9 H9 0.8200 . ?
O9 C23 1.406(8) . ?
O14 H14 0.8200 . ?
O14 C43 1.434(8) . ?
O5 H5 0.8200 . ?
O5 C4 1.428(8) . ?
O6 N2 1.468(7) . ?
O6 C26 1.438(9) . ?
O3 C14 1.220(8) . ?
O4 H4 0.8200 . ?
O4 C3 1.402(8) . ?
O15 H15 0.8200 . ?
O15 C44 1.438(9) . ?
O10 H10 0.8200 . ?
O10 C24 1.409(9) . ?
N3 C41 1.485(8) . ?
N3 C47 1.466(9) . ?
N2 C27 1.451(8) . ?
N2 C21 1.515(8) . ?
N1 C1 1.490(9) . ?
N1 C7 1.475(9) . ?
O13 C54 1.196(8) . ?
O8 C34 1.210(8) . ?
C54 C55 1.497(10) . ?
C14 C15 1.492(10) . ?
C42 H42 0.9800 . ?
C42 C43 1.521(9) . ?
C42 C41 1.513(9) . ?
C43 H43 0.9800 . ?
C43 C44 1.515(9) . ?
C34 C35 1.521(10) . ?
C15 C20 1.368(10) . ?
C15 C16 1.407(10) . ?
C22 H22 0.9800 . ?
C22 C21 1.527(9) . ?
C22 C23 1.528(9) . ?
C20 H20 0.9300 . ?
C20 C19 1.373(11) . ?
C25 H25 0.9800 . ?
C25 C21 1.529(10) . ?
C25 C24 1.529(10) . ?
C25 C26 1.512(10) . ?
C28 C27 1.510(10) . ?
C28 C29 1.373(10) . ?
C28 C33 1.387(11) . ?
C35 C36 1.364(10) . ?
C35 C40 1.406(10) . ?
C2 H2 0.9800 . ?
C2 C3 1.541(10) . ?
C2 C1 1.532(10) . ?
C3 H3 0.9800 . ?
C3 C4 1.523(9) . ?
C44 H44 0.9800 . ?
C44 C45 1.537(10) . ?
C27 H27A 0.9700 . ?
C27 H27B 0.9700 . ?
C46 H46A 0.9700 . ?
C46 H46B 0.9700 . ?
C46 C45 1.535(9) . ?
C55 C60 1.382(10) . ?
C55 C56 1.410(10) . ?
C41 H41 0.9800 . ?
C41 C45 1.549(10) . ?
C8 C9 1.397(11) . ?
C8 C13 1.383(11) . ?
C8 C7 1.504(10) . ?
C60 H60 0.9300 . ?
C60 C59 1.372(11) . ?
C16 H16 0.9300 . ?
C16 C17 1.381(11) . ?
C45 H45 0.9800 . ?
C56 H56 0.9300 . ?
C56 C57 1.374(12) . ?
C21 H21 0.9800 . ?
C36 H36 0.9300 . ?
C36 C37 1.385(11) . ?
C47 H47A 0.9700 . ?
C47 H47B 0.9700 . ?
C47 C48 1.521(11) . ?
C19 H19 0.9300 . ?
C19 C18 1.368(12) . ?
C24 H24 0.9800 . ?
C24 C23 1.521(10) . ?
C1 H1 0.9800 . ?
C1 C5 1.539(10) . ?
C23 H23 0.9800 . ?
C29 H29 0.9300 . ?
C29 C30 1.391(12) . ?
C4 H4A 0.9800 . ?
C4 C5 1.516(10) . ?
C5 H5A 0.9800 . ?
C5 C6 1.536(10) . ?
C26 H26A 0.9700 . ?
C26 H26B 0.9700 . ?
C9 H9A 0.9300 . ?
C9 C10 1.388(13) . ?
C40 H40 0.9300 . ?
C40 C39 1.394(12) . ?
C58 H58 0.9300 . ?
C58 C59 1.386(13) . ?
C58 C57 1.369(13) . ?
C59 H59 0.9300 . ?
C17 H17 0.9300 . ?
C17 C18 1.376(12) . ?
C33 H33 0.9300 . ?
C33 C32 1.384(12) . ?
C13 H13 0.9300 . ?
C13 C12 1.379(12) . ?
C7 H7A 0.9700 . ?
C7 H7B 0.9700 . ?
C57 H57 0.9300 . ?
C49 H49 0.9300 . ?
C49 C48 1.378(11) . ?
C49 C50 1.396(12) . ?
C18 H18 0.9300 . ?
C53 H53 0.9300 . ?
C53 C48 1.391(11) . ?
C53 C52 1.386(12) . ?
C37 H37 0.9300 . ?
C37 C38 1.372(13) . ?
C30 H30 0.9300 . ?
C30 C31 1.356(13) . ?
C32 H32 0.9300 . ?
C32 C31 1.367(13) . ?
C39 H39 0.9300 . ?
C39 C38 1.344(14) . ?
C6 H6A 0.9700 . ?
C6 H6B 0.9700 . ?
C38 H38 0.9300 . ?
C10 H10A 0.9300 . ?
C10 C11 1.388(14) . ?
C11 H11 0.9300 . ?
C11 C12 1.327(14) . ?
C52 H52 0.9300 . ?
C52 C51 1.349(13) . ?
C31 H31 0.9300 . ?
C12 H12 0.9300 . ?
C51 H51 0.9300 . ?
C51 C50 1.371(14) . ?
C50 H50 0.9300 . ?
O17 H17A 0.8499 . ?
O17 H17B 0.8501 . ?
O16 H16A 0.8500 . ?
O16 H16B 0.8500 . ?

loop_
_geom_torsion_atom_site_label_1
_geom_torsion_atom_site_label_2
_geom_torsion_atom_site_label_3
_geom_torsion_atom_site_label_4
_geom_torsion
_geom_torsion_site_symmetry_1
_geom_torsion_site_symmetry_2
_geom_torsion_site_symmetry_3
_geom_torsion_site_symmetry_4
_geom_torsion_publ_flag
O7 C34 C35 C36 19.6(10) . . . . ?
O7 C34 C35 C40 -162.3(7) . . . . ?
O7 C22 C21 N2 -105.6(6) . . . . ?
O7 C22 C21 C25 137.8(6) . . . . ?
O7 C22 C23 O9 77.7(7) . . . . ?
O7 C22 C23 C24 -154.8(5) . . . . ?
O12 C54 C55 C60 13.1(10) . . . . ?
O12 C54 C55 C56 -167.4(6) . . . . ?
O12 C42 C43 O14 80.0(7) . . . . ?
O12 C42 C43 C44 -159.3(5) . . . . ?
O12 C42 C41 N3 -90.0(7) . . . . ?
O12 C42 C41 C45 151.6(5) . . . . ?
O2 C14 C15 C20 11.4(10) . . . . ?
O2 C14 C15 C16 -170.4(6) . . . . ?
O2 C2 C3 O4 80.7(7) . . . . ?
O2 C2 C3 C4 -159.7(6) . . . . ?
O2 C2 C1 N1 -89.1(7) . . . . ?
O2 C2 C1 C5 152.8(6) . . . . ?
O11 N3 C41 C42 -87.9(6) . . . . ?
O11 N3 C41 C45 28.6(7) . . . . ?
O11 N3 C47 C48 175.9(6) . . . . ?
O11 C46 C45 C44 102.2(7) . . . . ?
O11 C46 C45 C41 -12.8(7) . . . . ?
O1 N1 C1 C2 -90.6(6) . . . . ?
O1 N1 C1 C5 25.2(7) . . . . ?
O1 N1 C7 C8 168.2(6) . . . . ?
O14 C43 C44 O15 -81.9(7) . . . . ?
O14 C43 C44 C45 159.6(6) . . . . ?
O5 C4 C5 C1 -141.8(6) . . . . ?
O5 C4 C5 C6 105.9(8) . . . . ?
O6 N2 C27 C28 175.0(5) . . . . ?
O6 N2 C21 C22 -104.7(6) . . . . ?
O6 N2 C21 C25 11.8(7) . . . . ?
O3 C14 C15 C20 -166.3(7) . . . . ?
O3 C14 C15 C16 11.9(10) . . . . ?
O4 C3 C4 O5 -74.4(7) . . . . ?
O4 C3 C4 C5 161.2(6) . . . . ?
O15 C44 C45 C46 112.3(7) . . . . ?
O15 C44 C45 C41 -135.0(6) . . . . ?
O10 C24 C23 O9 -66.8(8) . . . . ?
O10 C24 C23 C22 166.2(6) . . . . ?
N3 O11 C46 C45 32.3(7) . . . . ?
N3 C41 C45 C44 -132.3(6) . . . . ?
N3 C41 C45 C46 -10.0(7) . . . . ?
N3 C47 C48 C49 -72.5(9) . . . . ?
N3 C47 C48 C53 104.8(8) . . . . ?
N2 O6 C26 C25 41.9(7) . . . . ?
N1 O1 C6 C5 37.6(7) . . . . ?
N1 C1 C5 C4 -125.2(6) . . . . ?
N1 C1 C5 C6 -3.7(8) . . . . ?
O13 C54 C55 C60 -166.0(9) . . . . ?
O13 C54 C55 C56 13.6(12) . . . . ?
O8 C34 C35 C36 -159.8(9) . . . . ?
O8 C34 C35 C40 18.4(11) . . . . ?
C54 O12 C42 C43 -109.8(7) . . . . ?
C54 O12 C42 C41 137.9(6) . . . . ?
C54 C55 C60 C59 178.9(7) . . . . ?
C54 C55 C56 C57 179.4(7) . . . . ?
C14 O2 C2 C3 -95.6(7) . . . . ?
C14 O2 C2 C1 149.1(6) . . . . ?
C14 C15 C20 C19 177.1(7) . . . . ?
C14 C15 C16 C17 -179.0(7) . . . . ?
C42 O12 C54 O13 10.1(11) . . . . ?
C42 O12 C54 C55 -169.0(5) . . . . ?
C42 C43 C44 O15 156.2(6) . . . . ?
C42 C43 C44 C45 37.7(7) . . . . ?
C42 C41 C45 C44 -9.9(7) . . . . ?
C42 C41 C45 C46 112.3(6) . . . . ?
C43 C42 C41 N3 151.5(6) . . . . ?
C43 C42 C41 C45 33.0(7) . . . . ?
C43 C44 C45 C46 -129.9(7) . . . . ?
C43 C44 C45 C41 -17.1(7) . . . . ?
C34 O7 C22 C21 152.8(6) . . . . ?
C34 O7 C22 C23 -91.8(8) . . . . ?
C34 C35 C36 C37 177.8(8) . . . . ?
C34 C35 C40 C39 -179.3(8) . . . . ?
C15 C20 C19 C18 2.5(13) . . . . ?
C15 C16 C17 C18 1.1(13) . . . . ?
C22 O7 C34 O8 3.3(11) . . . . ?
C22 O7 C34 C35 -176.0(6) . . . . ?
C20 C15 C16 C17 -0.7(11) . . . . ?
C20 C19 C18 C17 -2.1(14) . . . . ?
C25 C24 C23 O9 171.5(6) . . . . ?
C25 C24 C23 C22 44.4(7) . . . . ?
C28 C29 C30 C31 -1.4(13) . . . . ?
C28 C33 C32 C31 -1.0(14) . . . . ?
C35 C36 C37 C38 0.7(15) . . . . ?
C35 C40 C39 C38 2.1(15) . . . . ?
C2 O2 C14 O3 15.4(10) . . . . ?
C2 O2 C14 C15 -162.2(6) . . . . ?
C2 C3 C4 O5 163.5(6) . . . . ?
C2 C3 C4 C5 39.1(7) . . . . ?
C2 C1 C5 C4 -5.6(7) . . . . ?
C2 C1 C5 C6 115.9(6) . . . . ?
C3 C2 C1 N1 147.9(6) . . . . ?
C3 C2 C1 C5 29.8(7) . . . . ?
C3 C4 C5 C1 -21.1(7) . . . . ?
C3 C4 C5 C6 -133.4(7) . . . . ?
C27 N2 C21 C22 137.4(6) . . . . ?
C27 N2 C21 C25 -106.1(7) . . . . ?
C27 C28 C29 C30 -179.3(7) . . . . ?
C27 C28 C33 C32 -179.5(8) . . . . ?
C46 O11 N3 C41 -37.7(6) . . . . ?
C46 O11 N3 C47 79.3(6) . . . . ?
C55 C60 C59 C58 1.9(13) . . . . ?
C55 C56 C57 C58 1.5(14) . . . . ?
C41 N3 C47 C48 -72.8(8) . . . . ?
C41 C42 C43 O14 -165.1(5) . . . . ?
C41 C42 C43 C44 -44.3(7) . . . . ?
C8 C9 C10 C11 0.3(13) . . . . ?
C8 C13 C12 C11 0.0(14) . . . . ?
C60 C55 C56 C57 -1.1(12) . . . . ?
C16 C15 C20 C19 -1.1(11) . . . . ?
C16 C17 C18 C19 0.3(15) . . . . ?
C56 C55 C60 C59 -0.6(12) . . . . ?
C21 N2 C27 C28 -70.3(8) . . . . ?
C21 C22 C23 O9 -165.0(6) . . . . ?
C21 C22 C23 C24 -37.5(7) . . . . ?
C21 C25 C24 O10 -155.7(6) . . . . ?
C21 C25 C24 C23 -34.4(7) . . . . ?
C21 C25 C26 O6 -32.4(7) . . . . ?
C36 C35 C40 C39 -1.2(13) . . . . ?
C36 C37 C38 C39 0.2(17) . . . . ?
C47 N3 C41 C42 156.2(6) . . . . ?
C47 N3 C41 C45 -87.3(7) . . . . ?
C24 C25 C21 N2 -109.3(6) . . . . ?
C24 C25 C21 C22 11.3(7) . . . . ?
C24 C25 C26 O6 81.8(7) . . . . ?
C1 N1 C7 C8 -81.0(8) . . . . ?
C1 C2 C3 O4 -161.7(5) . . . . ?
C1 C2 C3 C4 -42.0(7) . . . . ?
C1 C5 C6 O1 -19.7(8) . . . . ?
C23 C22 C21 N2 132.7(6) . . . . ?
C23 C22 C21 C25 16.1(7) . . . . ?
C29 C28 C27 N2 118.5(7) . . . . ?
C29 C28 C33 C32 0.0(12) . . . . ?
C29 C30 C31 C32 0.4(15) . . . . ?
C4 C5 C6 O1 94.5(8) . . . . ?
C26 O6 N2 C27 87.5(6) . . . . ?
C26 O6 N2 C21 -33.5(7) . . . . ?
C26 C25 C21 N2 12.3(7) . . . . ?
C26 C25 C21 C22 133.0(6) . . . . ?
C26 C25 C24 O10 91.0(8) . . . . ?
C26 C25 C24 C23 -147.7(6) . . . . ?
C9 C8 C13 C12 0.5(11) . . . . ?
C9 C8 C7 N1 -69.1(9) . . . . ?
C9 C10 C11 C12 0.3(15) . . . . ?
C40 C35 C36 C37 -0.2(13) . . . . ?
C40 C39 C38 C37 -1.6(17) . . . . ?
C59 C58 C57 C56 -0.2(15) . . . . ?
C33 C28 C27 N2 -62.0(9) . . . . ?
C33 C28 C29 C30 1.2(12) . . . . ?
C33 C32 C31 C30 0.8(15) . . . . ?
C13 C8 C9 C10 -0.7(12) . . . . ?
C13 C8 C7 N1 110.2(8) . . . . ?
C7 N1 C1 C2 154.0(6) . . . . ?
C7 N1 C1 C5 -90.1(7) . . . . ?
C7 C8 C9 C10 178.7(7) . . . . ?
C7 C8 C13 C12 -178.8(8) . . . . ?
C57 C58 C59 C60 -1.5(15) . . . . ?
C53 C52 C51 C50 1.4(15) . . . . ?
C48 C49 C50 C51 -0.6(14) . . . . ?
C48 C53 C52 C51 -1.5(14) . . . . ?
C6 O1 N1 C1 -38.9(7) . . . . ?
C6 O1 N1 C7 78.0(7) . . . . ?
C10 C11 C12 C13 -0.4(16) . . . . ?
C52 C53 C48 C47 -176.9(7) . . . . ?
C52 C53 C48 C49 0.5(12) . . . . ?
C52 C51 C50 C49 -0.4(15) . . . . ?
C50 C49 C48 C47 177.9(8) . . . . ?
C50 C49 C48 C53 0.6(13) . . . . ?
